data_1552779
loop_
_publ_author_name
'KUROGI, Chika'
'YONEMURA, Toshiaki'

_publ_section_title
;
 Crystal Structure of a Co(III) Complex with 2-Aminoethanethiol and
 Triethylenetetramine
;
_journal_issue 0
_journal_name_full 'X-ray Structure Analysis Online'
_journal_page_first 43
_journal_paper_doi 10.2116/xraystruct.35.43
_journal_volume 35
_journal_year 2019
_chemical_formula_moiety 'C8 H24 Co N5 S, (C2 H5 O), Cl2'
_chemical_formula_sum 'C10 H29 Cl2 Co N5 O S'
_chemical_formula_weight 397.27
_space_group_crystal_system triclinic
_space_group_IT_number 2
_space_group_name_Hall '-P 1'
_space_group_name_H-M_alt 'P -1'
_atom_sites_solution_hydrogens geom
_atom_sites_solution_primary direct
_atom_sites_solution_secondary difmap
_cell_angle_alpha 64.70(3)
_cell_angle_beta 95.76(3)
_cell_angle_gamma 91.17(4)
_cell_formula_units_Z 2
_cell_length_a 8.279(3)
_cell_length_b 10.673(5)
_cell_length_c 10.696(4)
_cell_measurement_reflns_used 25
_cell_measurement_temperature 296
_cell_measurement_theta_max 17.14
_cell_measurement_theta_min 15.02
_cell_volume 849.9(6)
_computing_cell_refinement WinAFC
_computing_data_collection WinAFC
_computing_data_reduction WinAFC
_computing_molecular_graphics 'CrystalStructure 4.3'
_computing_publication_material 'CrystalStructure 4.3 (Rigaku, 2018)'
_computing_structure_refinement 'SHELXL Version 2018/3 (Sheldrick, 2008)'
_computing_structure_solution 'SIR92 (Altomare, et al., 1994)'
_diffrn_ambient_temperature 296
_diffrn_measured_fraction_theta_full 0.999
_diffrn_measured_fraction_theta_max 0.997
_diffrn_measurement_device_type 'Rigaku AFC7S'
_diffrn_measurement_method \w-2\q
_diffrn_radiation_type 'Mo K\a'
_diffrn_radiation_wavelength 0.71069
_diffrn_reflns_av_R_equivalents 0.0251
_diffrn_reflns_av_unetI/netI 0.0198
_diffrn_reflns_Laue_measured_fraction_full 0.999
_diffrn_reflns_Laue_measured_fraction_max 0.997
_diffrn_reflns_limit_h_max 6
_diffrn_reflns_limit_h_min -10
_diffrn_reflns_limit_k_max 13
_diffrn_reflns_limit_k_min -13
_diffrn_reflns_limit_l_max 13
_diffrn_reflns_limit_l_min -13
_diffrn_reflns_number 4760
_diffrn_reflns_point_group_measured_fraction_full 0.999
_diffrn_reflns_point_group_measured_fraction_max 0.997
_diffrn_reflns_theta_full 25.240
_diffrn_reflns_theta_max 27.538
_diffrn_reflns_theta_min 3.089
_diffrn_standards_decay_% -2.758
_diffrn_standards_interval_count 150
_diffrn_standards_number 3
_exptl_absorpt_coefficient_mu 1.450
_exptl_absorpt_correction_T_max 0.602
_exptl_absorpt_correction_T_min 0.384
_exptl_absorpt_correction_type psi-scan
_exptl_absorpt_process_details '(North, Phillips & Mathews, 1968)'
_exptl_crystal_colour brown
_exptl_crystal_density_diffrn 1.552
_exptl_crystal_density_method 'not measured'
_exptl_crystal_description prismatic
_exptl_crystal_F_000 418.00
_exptl_crystal_size_max 0.450
_exptl_crystal_size_mid 0.450
_exptl_crystal_size_min 0.350
_refine_diff_density_max 0.69
_refine_diff_density_min -0.79
_refine_ls_extinction_method none
_refine_ls_goodness_of_fit_ref 1.096
_refine_ls_hydrogen_treatment constr
_refine_ls_number_parameters 200
_refine_ls_number_reflns 3913
_refine_ls_number_restraints 32
_refine_ls_R_factor_all 0.0402
_refine_ls_R_factor_gt 0.0385
_refine_ls_shift/su_max 0.002
_refine_ls_structure_factor_coef Fsqd
_refine_ls_weighting_details 'w = 1/[\s^2^(Fo^2^)+(0.0644P)^2^+0.6283P] where P=(Fo^2^+2Fc^2^)/3'
_refine_ls_weighting_scheme calc
_refine_ls_wR_factor_gt 0.1131
_refine_ls_wR_factor_ref 0.1145
_reflns_Friedel_coverage 0.000
_reflns_number_gt 3710
_reflns_number_total 3913
_reflns_threshold_expression F^2^>2.0\s(F^2^)
_cod_data_source_file 35_43_1.txt
_cod_data_source_block Co(aet)(trien)-EL2
_cod_database_code 1552779

loop_
_space_group_symop_id
_space_group_symop_operation_xyz
1 +X,+Y,+Z
2 -X,-Y,-Z

loop_
_atom_site_label
_atom_site_type_symbol
_atom_site_fract_x
_atom_site_fract_y
_atom_site_fract_z
_atom_site_U_iso_or_equiv
_atom_site_adp_type
_atom_site_occupancy
_atom_site_site_symmetry_order
_atom_site_calc_flag
_atom_site_refinement_flags_posn
_atom_site_refinement_flags_adp
_atom_site_refinement_flags_occupancy
Co1 Co 0.20800(3) 0.29478(3) 0.85611(3) 0.03005(11) Uani 1 1 d . . .
Cl1 Cl 0.77660(9) 0.30050(8) 1.08389(9) 0.05228(18) Uani 1 1 d . . .
Cl2 Cl 0.19269(9) 0.43420(8) 0.40640(7) 0.05054(18) Uani 1 1 d . . .
S1 S 0.24023(8) 0.08623(6) 1.04226(7) 0.04150(16) Uani 1 1 d . . .
O1 O 0.6482(18) 0.1055(14) 0.5282(12) 0.175(4) Uani 0.5 1 d D U P
O2 O 0.534(4) 0.0546(19) 0.4605(15) 0.151(6) Uani 0.25 1 d . U P
O3 O 0.440(3) 0.122(2) 0.4716(19) 0.159(6) Uani 0.25 1 d . U P
N1 N 0.1631(3) 0.3691(2) 0.9901(3) 0.0455(5) Uani 1 1 d . . .
H1 H 0.196577 0.455946 0.959375 0.055 Uiso 1 1 calc R U .
H2 H 0.056247 0.370925 0.993680 0.055 Uiso 1 1 calc R U .
N2 N 0.1962(3) 0.4878(2) 0.7016(3) 0.0449(5) Uani 1 1 d . . .
H3 H 0.145772 0.486678 0.624614 0.054 Uiso 1 1 calc R U .
H4 H 0.139194 0.543159 0.724691 0.054 Uiso 1 1 calc R U .
N3 N 0.4431(2) 0.3215(2) 0.8670(2) 0.0367(4) Uani 1 1 d . . .
H5 H 0.486840 0.279800 0.965095 0.044 Uiso 1 1 calc R U .
N4 N 0.2481(2) 0.2151(2) 0.7293(2) 0.0373(4) Uani 1 1 d . . .
H6 H 0.248551 0.291436 0.636384 0.045 Uiso 1 1 calc R U .
N5 N -0.0232(2) 0.2602(2) 0.8195(2) 0.0398(4) Uani 1 1 d . . .
H7 H -0.059484 0.197588 0.897012 0.048 Uiso 1 1 calc R U .
H8 H -0.081740 0.338194 0.791575 0.048 Uiso 1 1 calc R U .
C1 C 0.1969(5) 0.1386(3) 1.1761(3) 0.0581(8) Uani 1 1 d . . .
H9 H 0.082368 0.128430 1.189322 0.070 Uiso 1 1 calc R U .
H10 H 0.258714 0.080408 1.263469 0.070 Uiso 1 1 calc R U .
C2 C 0.2425(4) 0.2877(3) 1.1321(3) 0.0567(7) Uani 1 1 d . . .
H11 H 0.206456 0.321895 1.195622 0.068 Uiso 1 1 calc R U .
H12 H 0.359498 0.295988 1.132794 0.068 Uiso 1 1 calc R U .
C3 C 0.3610(3) 0.5421(3) 0.6752(3) 0.0473(6) Uani 1 1 d . . .
H13 H 0.359079 0.641670 0.645106 0.057 Uiso 1 1 calc R U .
H14 H 0.399973 0.522807 0.602466 0.057 Uiso 1 1 calc R U .
C4 C 0.4718(3) 0.4727(3) 0.8079(3) 0.0421(5) Uani 1 1 d . . .
H15 H 0.584279 0.490237 0.788985 0.051 Uiso 1 1 calc R U .
H16 H 0.449212 0.509128 0.873493 0.051 Uiso 1 1 calc R U .
C5 C 0.5243(3) 0.2521(3) 0.7931(4) 0.0480(6) Uani 1 1 d . . .
H17 H 0.623396 0.204794 0.848222 0.058 Uiso 1 1 calc R U .
H18 H 0.552865 0.321332 0.704457 0.058 Uiso 1 1 calc R U .
C6 C 0.4121(3) 0.1486(3) 0.7696(3) 0.0467(6) Uani 1 1 d . . .
H19 H 0.445945 0.127576 0.696356 0.056 Uiso 1 1 calc R U .
H20 H 0.412677 0.063224 0.853938 0.056 Uiso 1 1 calc R U .
C7 C 0.1103(3) 0.1249(3) 0.7244(3) 0.0449(6) Uani 1 1 d . . .
H21 H 0.115984 0.039275 0.808829 0.054 Uiso 1 1 calc R U .
H22 H 0.111610 0.102684 0.645516 0.054 Uiso 1 1 calc R U .
C8 C -0.0408(3) 0.2087(3) 0.7103(3) 0.0447(6) Uani 1 1 d . . .
H23 H -0.054590 0.286211 0.619085 0.054 Uiso 1 1 calc R U .
H24 H -0.135573 0.151449 0.721115 0.054 Uiso 1 1 calc R U .
C9 C 0.7609(15) 0.0995(15) 0.4258(17) 0.358(14) Uani 1 1 d D U .
H25 H 0.698024 0.135986 0.335519 0.430 Uiso 1 1 calc R U .
H26 H 0.781330 0.001936 0.451529 0.430 Uiso 1 1 calc R U .
C10 C 0.9295(10) 0.1702(11) 0.4025(7) 0.164(3) Uani 1 1 d D U .
H27 H 0.926752 0.240567 0.308842 0.196 Uiso 1 1 calc R U .
H28 H 1.012288 0.101877 0.418231 0.196 Uiso 1 1 calc R U .
H29 H 0.952978 0.211435 0.466166 0.196 Uiso 1 1 calc R U .

loop_
_atom_site_aniso_label
_atom_site_aniso_U_11
_atom_site_aniso_U_22
_atom_site_aniso_U_33
_atom_site_aniso_U_23
_atom_site_aniso_U_13
_atom_site_aniso_U_12
Co1 0.02373(16) 0.02629(17) 0.04181(19) -0.01572(13) 0.00542(11) -0.00104(11)
Cl1 0.0452(4) 0.0491(4) 0.0689(4) -0.0309(3) 0.0073(3) -0.0008(3)
Cl2 0.0469(4) 0.0586(4) 0.0423(3) -0.0167(3) 0.0085(3) 0.0073(3)
S1 0.0460(3) 0.0316(3) 0.0439(3) -0.0137(2) 0.0023(3) -0.0003(2)
O1 0.221(10) 0.172(10) 0.126(8) -0.058(7) 0.015(7) -0.011(9)
O2 0.320(16) 0.094(11) 0.045(6) -0.039(7) 0.015(10) -0.081(12)
O3 0.244(12) 0.149(16) 0.084(10) -0.059(10) -0.007(11) -0.104(12)
N1 0.0424(11) 0.0401(11) 0.0667(14) -0.0319(11) 0.0213(10) -0.0099(9)
N2 0.0347(10) 0.0348(10) 0.0586(13) -0.0139(10) 0.0038(9) -0.0018(8)
N3 0.0260(9) 0.0383(10) 0.0486(11) -0.0206(9) 0.0063(8) -0.0026(7)
N4 0.0325(10) 0.0365(10) 0.0457(11) -0.0199(9) 0.0051(8) -0.0015(8)
N5 0.0273(9) 0.0381(10) 0.0529(12) -0.0185(9) 0.0048(8) -0.0037(8)
C1 0.079(2) 0.0522(17) 0.0474(15) -0.0241(13) 0.0136(14) -0.0172(15)
C2 0.068(2) 0.0563(17) 0.0599(17) -0.0374(15) 0.0155(15) -0.0194(15)
C3 0.0434(14) 0.0377(13) 0.0579(16) -0.0159(12) 0.0156(12) -0.0100(10)
C4 0.0328(11) 0.0424(13) 0.0602(15) -0.0292(12) 0.0131(10) -0.0109(9)
C5 0.0292(11) 0.0505(15) 0.0755(19) -0.0358(14) 0.0134(11) 0.0008(10)
C6 0.0382(13) 0.0459(14) 0.0671(17) -0.0337(13) 0.0097(12) 0.0047(10)
C7 0.0461(14) 0.0398(13) 0.0551(15) -0.0273(12) 0.0017(11) -0.0058(10)
C8 0.0368(12) 0.0433(13) 0.0516(14) -0.0195(11) -0.0014(10) -0.0074(10)
C9 0.44(2) 0.244(16) 0.49(3) -0.20(2) 0.32(3) -0.108(17)
C10 0.201(8) 0.225(10) 0.100(5) -0.105(6) -0.005(5) 0.041(7)

loop_
_atom_type_symbol
_atom_type_description
_atom_type_scat_dispersion_real
_atom_type_scat_dispersion_imag
_atom_type_scat_source
Co Co 0.3494 0.9721
;
International Tables for Crystallography
(Vol. C, Tables 4.2.6.8 and 6.1.1.4)
;
C C 0.0033 0.0016
;
International Tables for Crystallography
(Vol. C, Tables 4.2.6.8 and 6.1.1.4)
;
H H 0.0000 0.0000
;
International Tables for Crystallography
(Vol. C, Table 6.1.1.4)
;
N N 0.0061 0.0033
;
International Tables for Crystallography
(Vol. C, Tables 4.2.6.8 and 6.1.1.4)
;
S S 0.1246 0.1234
;
International Tables for Crystallography
(Vol. C, Tables 4.2.6.8 and 6.1.1.4)
;
Cl Cl 0.1484 0.1585
;
International Tables for Crystallography
(Vol. C, Tables 4.2.6.8 and 6.1.1.4)
;
O O 0.0106 0.0060
;
International Tables for Crystallography
(Vol. C, Tables 4.2.6.8 and 6.1.1.4)
;

loop_
_geom_angle_atom_site_label_1
_geom_angle_atom_site_label_2
_geom_angle_atom_site_label_3
_geom_angle
_geom_angle_site_symmetry_1
_geom_angle_site_symmetry_3
N4 Co1 N3 85.00(9) . .
N4 Co1 N5 85.69(9) . .
N3 Co1 N5 170.54(9) . .
N4 Co1 N1 177.72(9) . .
N3 Co1 N1 96.25(10) . .
N5 Co1 N1 93.11(10) . .
N4 Co1 N2 91.63(11) . .
N3 Co1 N2 84.93(10) . .
N5 Co1 N2 93.65(10) . .
N1 Co1 N2 90.39(11) . .
N4 Co1 S1 92.12(8) . .
N3 Co1 S1 90.73(8) . .
N5 Co1 S1 91.30(8) . .
N1 Co1 S1 85.96(8) . .
N2 Co1 S1 174.00(7) . .
C1 S1 Co1 98.96(12) . .
O2 O1 C9 84.7(13) . .
O2 O1 O3 39.6(13) . .
C9 O1 O3 115.7(12) . .
O3 O2 O2 91(3) . 2_656
O3 O2 O1 88.9(14) . .
O2 O2 O1 114.6(19) 2_656 .
O3 O2 O3 132(2) . 2_656
O2 O2 O3 40.8(18) 2_656 2_656
O1 O2 O3 108.7(17) . 2_656
O2 O3 O2 48(2) . 2_656
O2 O3 O1 51.5(16) . .
O2 O3 O1 79.8(18) 2_656 .
C2 N1 Co1 113.60(19) . .
C2 N1 H1 108.8 . .
Co1 N1 H1 108.8 . .
C2 N1 H2 108.8 . .
Co1 N1 H2 108.8 . .
H1 N1 H2 107.7 . .
C3 N2 Co1 110.41(18) . .
C3 N2 H3 109.6 . .
Co1 N2 H3 109.6 . .
C3 N2 H4 109.6 . .
Co1 N2 H4 109.6 . .
H3 N2 H4 108.1 . .
C4 N3 C5 112.1(2) . .
C4 N3 Co1 108.18(16) . .
C5 N3 Co1 110.76(16) . .
C4 N3 H5 108.6 . .
C5 N3 H5 108.6 . .
Co1 N3 H5 108.6 . .
C6 N4 C7 116.5(2) . .
C6 N4 Co1 108.74(17) . .
C7 N4 Co1 108.60(16) . .
C6 N4 H6 107.6 . .
C7 N4 H6 107.6 . .
Co1 N4 H6 107.6 . .
C8 N5 Co1 109.20(16) . .
C8 N5 H7 109.8 . .
Co1 N5 H7 109.8 . .
C8 N5 H8 109.8 . .
Co1 N5 H8 109.8 . .
H7 N5 H8 108.3 . .
C2 C1 S1 108.7(2) . .
C2 C1 H9 109.9 . .
S1 C1 H9 109.9 . .
C2 C1 H10 109.9 . .
S1 C1 H10 109.9 . .
H9 C1 H10 108.3 . .
N1 C2 C1 107.8(2) . .
N1 C2 H11 110.1 . .
C1 C2 H11 110.1 . .
N1 C2 H12 110.1 . .
C1 C2 H12 110.1 . .
H11 C2 H12 108.5 . .
N2 C3 C4 108.4(2) . .
N2 C3 H13 110.0 . .
C4 C3 H13 110.0 . .
N2 C3 H14 110.0 . .
C4 C3 H14 110.0 . .
H13 C3 H14 108.4 . .
N3 C4 C3 108.2(2) . .
N3 C4 H15 110.1 . .
C3 C4 H15 110.1 . .
N3 C4 H16 110.1 . .
C3 C4 H16 110.1 . .
H15 C4 H16 108.4 . .
N3 C5 C6 110.3(2) . .
N3 C5 H17 109.6 . .
C6 C5 H17 109.6 . .
N3 C5 H18 109.6 . .
C6 C5 H18 109.6 . .
H17 C5 H18 108.1 . .
N4 C6 C5 106.1(2) . .
N4 C6 H19 110.5 . .
C5 C6 H19 110.5 . .
N4 C6 H20 110.5 . .
C5 C6 H20 110.5 . .
H19 C6 H20 108.7 . .
N4 C7 C8 105.2(2) . .
N4 C7 H21 110.7 . .
C8 C7 H21 110.7 . .
N4 C7 H22 110.7 . .
C8 C7 H22 110.7 . .
H21 C7 H22 108.8 . .
N5 C8 C7 108.4(2) . .
N5 C8 H23 110.0 . .
C7 C8 H23 110.0 . .
N5 C8 H24 110.0 . .
C7 C8 H24 110.0 . .
H23 C8 H24 108.4 . .
O1 C9 C10 124.2(11) . .
O1 C9 H25 106.3 . .
C10 C9 H25 106.3 . .
O1 C9 H26 106.3 . .
C10 C9 H26 106.3 . .
H25 C9 H26 106.4 . .
C9 C10 H27 109.5 . .
C9 C10 H28 109.5 . .
H27 C10 H28 109.5 . .
C9 C10 H29 109.5 . .
H27 C10 H29 109.5 . .
H28 C10 H29 109.5 . .

loop_
_geom_bond_atom_site_label_1
_geom_bond_atom_site_label_2
_geom_bond_distance
_geom_bond_site_symmetry_2
Co1 N4 1.939(2) .
Co1 N3 1.961(2) .
Co1 N5 1.975(2) .
Co1 N1 1.977(2) .
Co1 N2 2.013(2) .
Co1 S1 2.2627(14) .
S1 C1 1.813(3) .
O1 O2 1.38(2) .
O1 C9 1.530(13) .
O1 O3 1.76(3) .
O2 O3 1.12(4) .
O2 O2 1.27(3) 2_656
O2 O3 1.72(3) 2_656
N1 C2 1.480(4) .
N1 H1 0.8900 .
N1 H2 0.8900 .
N2 C3 1.477(3) .
N2 H3 0.8900 .
N2 H4 0.8900 .
N3 C4 1.484(3) .
N3 C5 1.501(3) .
N3 H5 0.9800 .
N4 C6 1.480(3) .
N4 C7 1.489(3) .
N4 H6 0.9800 .
N5 C8 1.482(4) .
N5 H7 0.8900 .
N5 H8 0.8900 .
C1 C2 1.506(4) .
C1 H9 0.9700 .
C1 H10 0.9700 .
C2 H11 0.9700 .
C2 H12 0.9700 .
C3 C4 1.508(4) .
C3 H13 0.9700 .
C3 H14 0.9700 .
C4 H15 0.9700 .
C4 H16 0.9700 .
C5 C6 1.514(4) .
C5 H17 0.9700 .
C5 H18 0.9700 .
C6 H19 0.9700 .
C6 H20 0.9700 .
C7 C8 1.511(4) .
C7 H21 0.9700 .
C7 H22 0.9700 .
C8 H23 0.9700 .
C8 H24 0.9700 .
C9 C10 1.564(9) .
C9 H25 0.9700 .
C9 H26 0.9700 .
C10 H27 0.9600 .
C10 H28 0.9600 .
C10 H29 0.9600 .

loop_
_geom_hbond_atom_site_label_D
_geom_hbond_atom_site_label_H
_geom_hbond_atom_site_label_A
_geom_hbond_distance_DA
_geom_hbond_distance_DH
_geom_hbond_distance_HA
_geom_hbond_angle_DHA
_geom_hbond_publ_flag
N4 H6 Cl2 3.230(3) 0.980 2.277 163.9 no

loop_
_geom_torsion_atom_site_label_1
_geom_torsion_atom_site_label_2
_geom_torsion_atom_site_label_3
_geom_torsion_atom_site_label_4
_geom_torsion
_geom_torsion_site_symmetry_1
_geom_torsion_site_symmetry_4
C9 O1 O2 O3 -142.4(15) . .
C9 O1 O2 O2 127(4) . 2_656
O3 O1 O2 O2 -91(4) . 2_656
C9 O1 O2 O3 82.9(19) . 2_656
O3 O1 O2 O3 -135(2) . 2_656
O1 O2 O3 O2 -114.6(19) . 2_656
O3 O2 O3 O2 0.001(4) 2_656 2_656
O2 O2 O3 O1 114.6(19) 2_656 .
O3 O2 O3 O1 114.6(19) 2_656 .
C9 O1 O3 O2 42.3(17) . .
O2 O1 O3 O2 43.2(18) . 2_656
C9 O1 O3 O2 85.5(13) . 2_656
Co1 S1 C1 C2 -28.5(3) . .
Co1 N1 C2 C1 -53.1(3) . .
S1 C1 C2 N1 51.8(3) . .
Co1 N2 C3 C4 -27.4(3) . .
C5 N3 C4 C3 77.8(3) . .
Co1 N3 C4 C3 -44.6(2) . .
N2 C3 C4 N3 47.0(3) . .
C4 N3 C5 C6 -137.6(2) . .
Co1 N3 C5 C6 -16.7(3) . .
C7 N4 C6 C5 -169.6(2) . .
Co1 N4 C6 C5 -46.5(3) . .
N3 C5 C6 N4 40.5(3) . .
C6 N4 C7 C8 168.7(2) . .
Co1 N4 C7 C8 45.6(2) . .
Co1 N5 C8 C7 32.5(2) . .
N4 C7 C8 N5 -50.7(3) . .
O2 O1 C9 C10 167.2(16) . .
O3 O1 C9 C10 141.7(15) . .
